data_1568076
loop_
_publ_author_name
'Turley, Andrew T.'
'Hanson-Heine, Magnus W D'
'Argent, Stephen P.'
'Hu, Yaoyang'
'Jones, Thomas A.'
'Fay, Michael'
'Woodward, Simon'

_publ_section_title
;
 Catalysis enabled synthesis, structures, and reactivities of fluorinated
 S<sub>8</sub>-corona[<i>n</i>]arenes (<i>n</i> = 8-12).
;
_journal_issue 1
_journal_name_full 'Chemical science'
_journal_page_first 70
_journal_page_last 77
_journal_paper_doi 10.1039/d2sc05348a
_journal_volume 14
_journal_year 2022
_chemical_formula_moiety 'C56 H32 F16 S8'
_chemical_formula_sum 'C56 H32 F16 S8'
_chemical_formula_weight 1265.29
_space_group_crystal_system triclinic
_space_group_IT_number 2
_space_group_name_Hall '-P 1'
_space_group_name_H-M_alt 'P -1'
_atom_sites_solution_hydrogens geom
_atom_sites_solution_primary dual
_atom_sites_solution_secondary difmap
_audit_creation_date 2022-05-25
_audit_creation_method
;
Olex2 1.5
(compiled 2022.04.07 svn.rca3783a0 for OlexSys, GUI svn.r6498)
;
_audit_update_record
;
2022-05-26 deposited with the CCDC.	2022-11-28 downloaded from the CCDC.
;
_cell_angle_alpha 75.540(2)
_cell_angle_beta 89.177(2)
_cell_angle_gamma 73.340(2)
_cell_formula_units_Z 1
_cell_length_a 9.5286(2)
_cell_length_b 10.3554(2)
_cell_length_c 14.2500(4)
_cell_measurement_reflns_used 5375
_cell_measurement_temperature 100(2)
_cell_measurement_theta_max 32.678120671249744
_cell_measurement_theta_min 1.4290450194019093
_cell_volume 1301.90(6)
_computing_data_collection 'GDA - generic data acquisition software'
_computing_molecular_graphics 'Olex2 1.5 (Dolomanov et al., 2009)'
_computing_publication_material 'Olex2 1.5 (Dolomanov et al., 2009)'
_computing_structure_refinement 'SHELXL 2018/3 (Sheldrick, 2015)'
_computing_structure_solution 'SHELXT 2018/2 (Sheldrick, 2018)'
_diffrn_ambient_environment 'N2 gas'
_diffrn_ambient_temperature 100(2)
_diffrn_crystal_treatment 'flash frozen in gaseous N2'
_diffrn_detector 'Photon counting pixel array'
_diffrn_detector_type 'Dectris PILATUS 2M'
_diffrn_measured_fraction_theta_full 0.980
_diffrn_measured_fraction_theta_max 0.861
_diffrn_measurement_device 'Fixed \c 3-circle diffractometer'
_diffrn_measurement_device_type 'Fluid Film Devices'
_diffrn_measurement_method 'shutterless scans'
_diffrn_measurement_specimen_support 'MiTeGen micromount'
_diffrn_radiation_monochromator 'Silicon 111'
_diffrn_radiation_type Synchrotron
_diffrn_radiation_wavelength 0.6889
_diffrn_reflns_av_R_equivalents 0.0460
_diffrn_reflns_av_unetI/netI 0.0782
_diffrn_reflns_Laue_measured_fraction_full 0.980
_diffrn_reflns_Laue_measured_fraction_max 0.861
_diffrn_reflns_limit_h_max 15
_diffrn_reflns_limit_h_min -16
_diffrn_reflns_limit_k_max 17
_diffrn_reflns_limit_k_min -17
_diffrn_reflns_limit_l_max 23
_diffrn_reflns_limit_l_min -23
_diffrn_reflns_number 26997
_diffrn_reflns_point_group_measured_fraction_full 0.980
_diffrn_reflns_point_group_measured_fraction_max 0.861
_diffrn_reflns_theta_full 24.415
_diffrn_reflns_theta_max 35.968
_diffrn_reflns_theta_min 2.059
_diffrn_source Synchrotron
_diffrn_source_details 'Allan et al. (2017)'
_diffrn_source_type 'Diamond Light Source Beamline I19-1'
_exptl_absorpt_coefficient_mu 0.408
_exptl_absorpt_correction_T_max 1.0
_exptl_absorpt_correction_T_min 0.9922883275879729
_exptl_absorpt_correction_type empirical
_exptl_absorpt_process_details
;
CCP4 7.1.018: AIMLESS, version 0.7.7 : 23/04/21
Scaling & analysis of unmerged intensities, absorption correction using spherical harmonics
;
_exptl_crystal_colour colourless
_exptl_crystal_colour_primary colourless
_exptl_crystal_density_diffrn 1.614
_exptl_crystal_description block
_exptl_crystal_F_000 640
_exptl_crystal_recrystallization_method 'Re-crystallisation from solvent: chloroform'
_exptl_crystal_size_max 0.04
_exptl_crystal_size_mid 0.015
_exptl_crystal_size_min 0.01
_refine_diff_density_max 0.690
_refine_diff_density_min -0.684
_refine_diff_density_rms 0.080
_refine_ls_extinction_method none
_refine_ls_goodness_of_fit_ref 1.016
_refine_ls_hydrogen_treatment constr
_refine_ls_matrix_type full
_refine_ls_number_parameters 365
_refine_ls_number_reflns 11650
_refine_ls_number_restraints 0
_refine_ls_restrained_S_all 1.016
_refine_ls_R_factor_all 0.0801
_refine_ls_R_factor_gt 0.0486
_refine_ls_shift/su_max 0.001
_refine_ls_shift/su_mean 0.000
_refine_ls_structure_factor_coef Fsqd
_refine_ls_weighting_details 'w=1/[\s^2^(Fo^2^)+(0.0546P)^2^] where P=(Fo^2^+2Fc^2^)/3'
_refine_ls_weighting_scheme calc
_refine_ls_wR_factor_gt 0.1263
_refine_ls_wR_factor_ref 0.1370
_reflns_Friedel_coverage 0.000
_reflns_number_gt 7278
_reflns_number_total 11650
_reflns_threshold_expression 'I > 2\s(I)'
_cod_data_source_file d2sc05348a4.cif
_cod_data_source_block 1b
_cod_depositor_comments 'Adding full bibliography for 1568074--1568079.cif.'
_cod_original_cell_volume 1301.90(5)
_cod_database_code 1568076
_nottingham_internal_coll_name OATSWI
_nottingham_internal_coll_number 19140
_nottingham_internal_coll_client AT/SW
_nottingham_internal_coll_type custom
_nottingham_internal_coll_frame_method 'fine \w scans'
_nottingham_internal_coll_frame_time 0.2
_nottingham_internal_coll_frame_width 0.01
_nottingham_internal_coll_user pczspa
_nottingham_internal_coll_date 09/05/2022
_nottingham_internal_coll_location DLS
_nottingham_internal_coll_instrument i19-EH1
_nottingham_internal_process_date 09/05/2022
_nottingham_internal_process_user pczspa
_nottingham_internal_solution_date 09/05/2022
_nottingham_internal_solution_user pczspa
_nottingham_internal_refinement_date 25/05/2022
_nottingham_internal_refinement_user pczspa
_nottingham_internal_validation_date 25/05/2022
_nottingham_internal_validation_user pczspa
_nottingham_internal_archive_date 25/05/2022
_shelx_shelxl_version_number 2018/3
_shelx_space_group_comment
;
The symmetry employed for this shelxl refinement is uniquely defined
by the following loop, which should always be used as a source of
symmetry information in preference to the above space-group names.
They are only intended as comments.
;
_olex2_refinement_description
;
1. Fixed Uiso
 At 1.2 times of:
  All C(H) groups
 At 1.5 times of:
  All C(H,H,H) groups
2.a Aromatic/amide H refined with riding coordinates:
 C23(H23), C26(H26), C43(H43), C46(H46)
2.b Idealised Me refined as rotating group:
 C27(H27A,H27B,H27C), C28(H28A,H28B,H28C), C47(H47A,H47B,H47C), C48(H48A,H48B,
 H48C)
;
_olex2_submission_special_instructions 'No special instructions were received'

loop_
_space_group_symop_operation_xyz
'x, y, z'
'-x, -y, -z'

loop_
_atom_site_label
_atom_site_type_symbol
_atom_site_fract_x
_atom_site_fract_y
_atom_site_fract_z
_atom_site_U_iso_or_equiv
_atom_site_adp_type
_atom_site_occupancy
_atom_site_site_symmetry_order
_atom_site_calc_flag
_atom_site_refinement_flags_posn
_atom_site_refinement_flags_adp
_atom_site_refinement_flags_occupancy
_atom_site_disorder_assembly
_atom_site_disorder_group
S1 S 1.33873(4) 0.21612(4) 0.57054(3) 0.02772(9) Uani 1 1 d . . . . .
S2 S 1.23070(4) 0.52318(4) 0.12113(3) 0.02718(9) Uani 1 1 d . . . . .
S3 S 0.54715(4) 0.61849(5) 0.06552(3) 0.02869(9) Uani 1 1 d . . . . .
S4 S 0.23924(5) 0.97271(4) 0.35949(3) 0.02875(9) Uani 1 1 d . . . . .
C11 C 1.31970(16) 0.30645(16) 0.44687(11) 0.0240(3) Uani 1 1 d . . . . .
C12 C 1.22446(17) 0.44064(16) 0.41428(11) 0.0254(3) Uani 1 1 d . . . . .
C13 C 1.19869(16) 0.50649(15) 0.31681(11) 0.0239(3) Uani 1 1 d . . . . .
C14 C 1.26746(16) 0.44238(16) 0.24632(11) 0.0233(3) Uani 1 1 d . . . . .
C15 C 1.36774(16) 0.31078(16) 0.27888(12) 0.0248(3) Uani 1 1 d . . . . .
C16 C 1.39415(16) 0.24475(16) 0.37739(12) 0.0245(3) Uani 1 1 d . . . . .
F17 F 1.15207(11) 0.50661(10) 0.47846(7) 0.0328(2) Uani 1 1 d . . . . .
F18 F 1.10456(11) 0.63578(10) 0.28941(7) 0.0314(2) Uani 1 1 d . . . . .
F19 F 1.43901(11) 0.24397(11) 0.21506(7) 0.0328(2) Uani 1 1 d . . . . .
F20 F 1.48876(11) 0.11682(10) 0.40329(7) 0.0321(2) Uani 1 1 d . . . . .
C21 C 1.03638(15) 0.55255(16) 0.11248(11) 0.0236(3) Uani 1 1 d . . . . .
C22 C 0.94347(17) 0.68823(16) 0.07862(11) 0.0244(3) Uani 1 1 d . . . . .
C23 C 0.79396(16) 0.70438(16) 0.06687(10) 0.0235(3) Uani 1 1 d . . . . .
H23 H 0.728284 0.795136 0.042219 0.028 Uiso 1 1 calc R U . . .
C24 C 0.73873(16) 0.58991(16) 0.09057(11) 0.0236(3) Uani 1 1 d . . . . .
C25 C 0.83140(17) 0.45398(16) 0.12625(11) 0.0249(3) Uani 1 1 d . . . . .
C26 C 0.98169(16) 0.43811(16) 0.13558(11) 0.0247(3) Uani 1 1 d . . . . .
H26 H 1.047975 0.347198 0.158195 0.030 Uiso 1 1 calc R U . . .
C27 C 0.9999(2) 0.81496(18) 0.05408(13) 0.0328(4) Uani 1 1 d . . . . .
H27A H 1.063836 0.810144 -0.000202 0.049 Uiso 1 1 calc R U . . .
H27B H 1.055545 0.816738 0.110819 0.049 Uiso 1 1 calc R U . . .
H27C H 0.916750 0.899839 0.035799 0.049 Uiso 1 1 calc R U . . .
C28 C 0.7748(2) 0.32830(18) 0.15156(13) 0.0326(4) Uani 1 1 d . . . . .
H28A H 0.705515 0.337238 0.202689 0.049 Uiso 1 1 calc R U . . .
H28B H 0.857223 0.243758 0.174623 0.049 Uiso 1 1 calc R U . . .
H28C H 0.725008 0.322267 0.093811 0.049 Uiso 1 1 calc R U . . .
C31 C 0.46994(16) 0.71937(17) 0.14744(11) 0.0255(3) Uani 1 1 d . . . . .
C32 C 0.38992(17) 0.85884(18) 0.11524(11) 0.0278(3) Uani 1 1 d . . . . .
C33 C 0.31986(18) 0.93541(17) 0.17827(12) 0.0276(3) Uani 1 1 d . . . . .
C34 C 0.32482(16) 0.87406(17) 0.27773(11) 0.0251(3) Uani 1 1 d . . . . .
C35 C 0.40349(17) 0.73390(17) 0.31029(11) 0.0259(3) Uani 1 1 d . . . . .
C36 C 0.47665(16) 0.65899(16) 0.24742(11) 0.0249(3) Uani 1 1 d . . . . .
F37 F 0.37661(12) 0.92318(12) 0.01966(7) 0.0392(3) Uani 1 1 d . . . . .
F38 F 0.24455(12) 1.06949(11) 0.14198(7) 0.0389(2) Uani 1 1 d . . . . .
F39 F 0.40909(11) 0.66762(10) 0.40482(7) 0.0307(2) Uani 1 1 d . . . . .
F40 F 0.55353(11) 0.52462(10) 0.28406(7) 0.0319(2) Uani 1 1 d . . . . .
C41 C 0.08154(16) 0.91236(16) 0.38269(11) 0.0228(3) Uani 1 1 d . . . . .
C42 C 0.06180(16) 0.83861(15) 0.47647(11) 0.0221(3) Uani 1 1 d . . . . .
C43 C -0.06879(16) 0.80217(15) 0.49039(10) 0.0223(3) Uani 1 1 d . . . . .
H43 H -0.086595 0.755211 0.553683 0.027 Uiso 1 1 calc R U . . .
C44 C -0.17294(16) 0.83194(15) 0.41548(11) 0.0219(3) Uani 1 1 d . . . . .
C45 C -0.15252(16) 0.90388(15) 0.32083(11) 0.0231(3) Uani 1 1 d . . . . .
C46 C -0.02460(17) 0.94400(16) 0.30712(11) 0.0238(3) Uani 1 1 d . . . . .
H46 H -0.008940 0.994499 0.244376 0.029 Uiso 1 1 calc R U . . .
C47 C 0.17448(17) 0.79657(17) 0.56024(11) 0.0270(3) Uani 1 1 d . . . . .
H47A H 0.134007 0.755436 0.620069 0.040 Uiso 1 1 calc R U . . .
H47B H 0.199929 0.878958 0.567456 0.040 Uiso 1 1 calc R U . . .
H47C H 0.262706 0.728007 0.547609 0.040 Uiso 1 1 calc R U . . .
C48 C -0.26546(18) 0.93784(19) 0.23837(11) 0.0295(3) Uani 1 1 d . . . . .
H48A H -0.271140 0.851241 0.224706 0.044 Uiso 1 1 calc R U . . .
H48B H -0.237185 0.996359 0.180343 0.044 Uiso 1 1 calc R U . . .
H48C H -0.361433 0.987997 0.256475 0.044 Uiso 1 1 calc R U . . .

loop_
_atom_site_aniso_label
_atom_site_aniso_U_11
_atom_site_aniso_U_22
_atom_site_aniso_U_33
_atom_site_aniso_U_23
_atom_site_aniso_U_13
_atom_site_aniso_U_12
S1 0.01960(18) 0.0320(2) 0.03203(19) -0.00582(16) -0.00326(14) -0.01006(16)
S2 0.01606(17) 0.0345(2) 0.03062(18) -0.00788(16) 0.00302(14) -0.00732(15)
S3 0.01625(17) 0.0392(2) 0.0354(2) -0.02137(18) 0.00016(14) -0.00529(16)
S4 0.0262(2) 0.0338(2) 0.0376(2) -0.02116(17) 0.01082(16) -0.01629(17)
C11 0.0174(6) 0.0235(7) 0.0326(7) -0.0083(6) 0.0005(5) -0.0073(6)
C12 0.0209(7) 0.0239(7) 0.0346(7) -0.0136(6) 0.0048(6) -0.0064(6)
C13 0.0177(6) 0.0189(6) 0.0355(7) -0.0103(6) 0.0016(6) -0.0032(5)
C14 0.0156(6) 0.0248(7) 0.0314(7) -0.0099(6) 0.0024(5) -0.0068(6)
C15 0.0164(6) 0.0257(7) 0.0359(7) -0.0144(6) 0.0037(6) -0.0059(6)
C16 0.0164(6) 0.0208(7) 0.0368(8) -0.0090(6) 0.0002(6) -0.0048(5)
F17 0.0326(5) 0.0301(5) 0.0360(5) -0.0160(4) 0.0070(4) -0.0035(4)
F18 0.0303(5) 0.0209(4) 0.0387(5) -0.0097(4) 0.0015(4) 0.0008(4)
F19 0.0249(5) 0.0332(5) 0.0389(5) -0.0167(4) 0.0054(4) -0.0001(4)
F20 0.0241(5) 0.0230(5) 0.0445(5) -0.0085(4) -0.0012(4) 0.0004(4)
C21 0.0148(6) 0.0288(8) 0.0278(7) -0.0102(6) 0.0019(5) -0.0048(6)
C22 0.0213(7) 0.0265(7) 0.0265(7) -0.0096(6) 0.0028(5) -0.0063(6)
C23 0.0200(7) 0.0234(7) 0.0262(6) -0.0090(5) 0.0001(5) -0.0024(6)
C24 0.0158(6) 0.0297(8) 0.0279(7) -0.0137(6) 0.0018(5) -0.0053(6)
C25 0.0207(7) 0.0270(7) 0.0307(7) -0.0119(6) 0.0022(6) -0.0089(6)
C26 0.0179(7) 0.0242(7) 0.0309(7) -0.0097(6) -0.0003(5) -0.0021(6)
C27 0.0290(8) 0.0280(8) 0.0414(9) -0.0076(7) 0.0030(7) -0.0094(7)
C28 0.0291(8) 0.0287(8) 0.0435(9) -0.0114(7) 0.0019(7) -0.0118(7)
C31 0.0158(6) 0.0334(8) 0.0318(7) -0.0173(6) 0.0018(5) -0.0065(6)
C32 0.0205(7) 0.0351(9) 0.0275(7) -0.0107(6) 0.0011(6) -0.0055(6)
C33 0.0221(7) 0.0270(8) 0.0323(7) -0.0101(6) 0.0012(6) -0.0028(6)
C34 0.0188(7) 0.0320(8) 0.0311(7) -0.0162(6) 0.0056(5) -0.0106(6)
C35 0.0206(7) 0.0331(8) 0.0301(7) -0.0119(6) 0.0045(6) -0.0140(6)
C36 0.0180(7) 0.0258(7) 0.0336(7) -0.0115(6) 0.0006(6) -0.0072(6)
F37 0.0393(6) 0.0422(6) 0.0266(5) -0.0080(4) -0.0007(4) 0.0022(5)
F38 0.0406(6) 0.0311(5) 0.0366(5) -0.0093(4) 0.0021(5) 0.0030(5)
F39 0.0345(5) 0.0325(5) 0.0292(4) -0.0092(4) 0.0082(4) -0.0152(4)
F40 0.0295(5) 0.0260(5) 0.0405(5) -0.0102(4) 0.0041(4) -0.0071(4)
C41 0.0191(7) 0.0241(7) 0.0298(7) -0.0141(6) 0.0056(5) -0.0076(6)
C42 0.0187(6) 0.0218(7) 0.0289(7) -0.0127(5) 0.0017(5) -0.0055(5)
C43 0.0202(7) 0.0217(7) 0.0268(6) -0.0095(5) 0.0025(5) -0.0060(5)
C44 0.0165(6) 0.0200(6) 0.0303(7) -0.0110(5) 0.0011(5) -0.0031(5)
C45 0.0201(7) 0.0220(7) 0.0275(6) -0.0109(5) 0.0000(5) -0.0026(6)
C46 0.0234(7) 0.0232(7) 0.0265(6) -0.0106(6) 0.0035(5) -0.0058(6)
C47 0.0215(7) 0.0312(8) 0.0309(7) -0.0126(6) -0.0010(6) -0.0076(6)
C48 0.0249(8) 0.0344(9) 0.0285(7) -0.0109(6) -0.0033(6) -0.0052(7)

loop_
_atom_type_symbol
_atom_type_description
_atom_type_scat_dispersion_real
_atom_type_scat_dispersion_imag
_atom_type_scat_source
C C 0.0019 0.0015 'International Tables Vol C Tables 4.2.6.8 and 6.1.1.4'
H H 0.0000 0.0000 'International Tables Vol C Tables 4.2.6.8 and 6.1.1.4'
F F 0.0124 0.0097 'International Tables Vol C Tables 4.2.6.8 and 6.1.1.4'
S S 0.1048 0.1164 'International Tables Vol C Tables 4.2.6.8 and 6.1.1.4'

loop_
_geom_angle_atom_site_label_1
_geom_angle_atom_site_label_2
_geom_angle_atom_site_label_3
_geom_angle
_geom_angle_site_symmetry_1
_geom_angle_site_symmetry_3
_geom_angle_publ_flag
C11 S1 C44 101.45(7) . 2_666 ?
C14 S2 C21 99.77(7) . . ?
C31 S3 C24 100.77(7) . . ?
C34 S4 C41 100.03(7) . . ?
C12 C11 S1 121.24(12) . . ?
C16 C11 S1 121.47(12) . . ?
C16 C11 C12 117.24(14) . . ?
C13 C12 C11 121.42(14) . . ?
F17 C12 C11 119.81(14) . . ?
F17 C12 C13 118.74(14) . . ?
C12 C13 C14 121.61(14) . . ?
F18 C13 C12 118.87(13) . . ?
F18 C13 C14 119.51(14) . . ?
C13 C14 S2 122.05(12) . . ?
C15 C14 S2 120.88(12) . . ?
C15 C14 C13 117.06(14) . . ?
C16 C15 C14 121.19(14) . . ?
F19 C15 C14 120.16(14) . . ?
F19 C15 C16 118.64(14) . . ?
C11 C16 C15 121.33(14) . . ?
F20 C16 C11 120.65(14) . . ?
F20 C16 C15 117.95(14) . . ?
C22 C21 S2 119.68(11) . . ?
C26 C21 S2 118.83(12) . . ?
C26 C21 C22 121.42(13) . . ?
C21 C22 C27 122.53(14) . . ?
C23 C22 C21 117.33(13) . . ?
C23 C22 C27 120.13(14) . . ?
C22 C23 H23 119.3 . . ?
C22 C23 C24 121.34(14) . . ?
C24 C23 H23 119.3 . . ?
C23 C24 S3 118.43(12) . . ?
C23 C24 C25 121.41(13) . . ?
C25 C24 S3 119.99(11) . . ?
C24 C25 C28 122.51(13) . . ?
C26 C25 C24 116.97(13) . . ?
C26 C25 C28 120.50(15) . . ?
C21 C26 C25 121.49(14) . . ?
C21 C26 H26 119.3 . . ?
C25 C26 H26 119.3 . . ?
C22 C27 H27A 109.5 . . ?
C22 C27 H27B 109.5 . . ?
C22 C27 H27C 109.5 . . ?
H27A C27 H27B 109.5 . . ?
H27A C27 H27C 109.5 . . ?
H27B C27 H27C 109.5 . . ?
C25 C28 H28A 109.5 . . ?
C25 C28 H28B 109.5 . . ?
C25 C28 H28C 109.5 . . ?
H28A C28 H28B 109.5 . . ?
H28A C28 H28C 109.5 . . ?
H28B C28 H28C 109.5 . . ?
C32 C31 S3 121.77(12) . . ?
C32 C31 C36 116.71(14) . . ?
C36 C31 S3 121.32(12) . . ?
C33 C32 C31 122.07(15) . . ?
F37 C32 C31 119.95(14) . . ?
F37 C32 C33 117.98(15) . . ?
C32 C33 C34 120.99(15) . . ?
F38 C33 C32 118.76(14) . . ?
F38 C33 C34 120.24(14) . . ?
C33 C34 S4 121.26(13) . . ?
C35 C34 S4 121.52(12) . . ?
C35 C34 C33 117.19(14) . . ?
C36 C35 C34 121.57(14) . . ?
F39 C35 C34 120.13(14) . . ?
F39 C35 C36 118.30(14) . . ?
C35 C36 C31 121.43(15) . . ?
F40 C36 C31 120.05(14) . . ?
F40 C36 C35 118.51(14) . . ?
C42 C41 S4 120.31(11) . . ?
C46 C41 S4 119.10(11) . . ?
C46 C41 C42 120.54(13) . . ?
C41 C42 C47 123.17(13) . . ?
C43 C42 C41 117.03(13) . . ?
C43 C42 C47 119.79(13) . . ?
C42 C43 H43 118.8 . . ?
C44 C43 C42 122.43(14) . . ?
C44 C43 H43 118.8 . . ?
C43 C44 S1 123.88(11) . 2_666 ?
C43 C44 C45 120.74(13) . . ?
C45 C44 S1 115.38(11) . 2_666 ?
C44 C45 C48 121.41(13) . . ?
C46 C45 C44 117.08(13) . . ?
C46 C45 C48 121.51(14) . . ?
C41 C46 H46 118.9 . . ?
C45 C46 C41 122.14(14) . . ?
C45 C46 H46 118.9 . . ?
C42 C47 H47A 109.5 . . ?
C42 C47 H47B 109.5 . . ?
C42 C47 H47C 109.5 . . ?
H47A C47 H47B 109.5 . . ?
H47A C47 H47C 109.5 . . ?
H47B C47 H47C 109.5 . . ?
C45 C48 H48A 109.5 . . ?
C45 C48 H48B 109.5 . . ?
C45 C48 H48C 109.5 . . ?
H48A C48 H48B 109.5 . . ?
H48A C48 H48C 109.5 . . ?
H48B C48 H48C 109.5 . . ?

loop_
_geom_bond_atom_site_label_1
_geom_bond_atom_site_label_2
_geom_bond_distance
_geom_bond_site_symmetry_2
_geom_bond_publ_flag
S1 C11 1.7613(16) . ?
S1 C44 1.7819(14) 2_666 ?
S2 C14 1.7634(15) . ?
S2 C21 1.7891(14) . ?
S3 C24 1.7898(14) . ?
S3 C31 1.7717(16) . ?
S4 C34 1.7764(16) . ?
S4 C41 1.7829(14) . ?
C11 C12 1.392(2) . ?
C11 C16 1.388(2) . ?
C12 C13 1.377(2) . ?
C12 F17 1.3426(18) . ?
C13 C14 1.394(2) . ?
C13 F18 1.3453(17) . ?
C14 C15 1.391(2) . ?
C15 C16 1.391(2) . ?
C15 F19 1.3393(18) . ?
C16 F20 1.3359(18) . ?
C21 C22 1.397(2) . ?
C21 C26 1.392(2) . ?
C22 C23 1.394(2) . ?
C22 C27 1.518(2) . ?
C23 H23 0.9500 . ?
C23 C24 1.396(2) . ?
C24 C25 1.401(2) . ?
C25 C26 1.398(2) . ?
C25 C28 1.509(2) . ?
C26 H26 0.9500 . ?
C27 H27A 0.9800 . ?
C27 H27B 0.9800 . ?
C27 H27C 0.9800 . ?
C28 H28A 0.9800 . ?
C28 H28B 0.9800 . ?
C28 H28C 0.9800 . ?
C31 C32 1.388(2) . ?
C31 C36 1.400(2) . ?
C32 C33 1.384(2) . ?
C32 F37 1.3485(19) . ?
C33 C34 1.396(2) . ?
C33 F38 1.3383(19) . ?
C34 C35 1.390(2) . ?
C35 C36 1.382(2) . ?
C35 F39 1.3446(18) . ?
C36 F40 1.3450(18) . ?
C41 C42 1.404(2) . ?
C41 C46 1.398(2) . ?
C42 C43 1.398(2) . ?
C42 C47 1.509(2) . ?
C43 H43 0.9500 . ?
C43 C44 1.382(2) . ?
C44 C45 1.409(2) . ?
C45 C46 1.393(2) . ?
C45 C48 1.509(2) . ?
C46 H46 0.9500 . ?
C47 H47A 0.9800 . ?
C47 H47B 0.9800 . ?
C47 H47C 0.9800 . ?
C48 H48A 0.9800 . ?
C48 H48B 0.9800 . ?
C48 H48C 0.9800 . ?

loop_
_geom_hbond_atom_site_label_D
_geom_hbond_atom_site_label_H
_geom_hbond_atom_site_label_A
_geom_hbond_distance_DH
_geom_hbond_distance_HA
_geom_hbond_distance_DA
_geom_hbond_angle_DHA
_geom_hbond_site_symmetry_A
_geom_hbond_publ_flag
C23 H23 F37 0.95 2.71 3.6229(19) 160.9 2_675 yes
C23 H23 F38 0.95 2.70 3.2455(18) 117.4 2_675 yes
C27 H27B F18 0.98 2.71 3.407(2) 128.3 . yes
C27 H27C F38 0.98 2.88 3.403(2) 114.1 2_675 yes
C28 H28A F19 0.98 2.95 3.5979(19) 124.3 1_455 yes
C28 H28A F40 0.98 2.58 3.390(2) 139.6 . yes
C43 H43 S4 0.95 3.31 3.5872(15) 99.5 2_576 yes
C43 H43 F17 0.95 3.09 3.4331(17) 103.2 2_666 yes
C47 H47B S4 0.98 2.93 3.1432(16) 93.1 . yes
C47 H47B F20 0.98 3.02 3.6472(17) 123.3 2_766 yes
C47 H47C F17 0.98 3.14 3.5415(18) 106.0 1_455 yes
C47 H47C F39 0.98 2.56 3.3628(19) 139.7 . yes
C48 H48B F37 0.98 2.98 3.6479(19) 126.6 2_575 yes
C48 H48C S1 0.98 2.78 2.9766(17) 91.7 2_666 yes
C48 H48C F19 0.98 2.71 3.532(2) 141.5 1_365 yes

loop_
_geom_torsion_atom_site_label_1
_geom_torsion_atom_site_label_2
_geom_torsion_atom_site_label_3
_geom_torsion_atom_site_label_4
_geom_torsion
_geom_torsion_site_symmetry_1
_geom_torsion_site_symmetry_2
_geom_torsion_site_symmetry_3
_geom_torsion_site_symmetry_4
_geom_torsion_publ_flag
S1 C11 C12 C13 -173.73(11) . . . . ?
S1 C11 C12 F17 4.16(19) . . . . ?
S1 C11 C16 C15 173.40(11) . . . . ?
S1 C11 C16 F20 -3.49(19) . . . . ?
S1 C44 C45 C46 179.61(11) 2_666 . . . ?
S1 C44 C45 C48 0.53(19) 2_666 . . . ?
S2 C14 C15 C16 -178.14(11) . . . . ?
S2 C14 C15 F19 0.60(19) . . . . ?
S2 C21 C22 C23 175.62(11) . . . . ?
S2 C21 C22 C27 -3.8(2) . . . . ?
S2 C21 C26 C25 -177.22(11) . . . . ?
S3 C24 C25 C26 174.15(11) . . . . ?
S3 C24 C25 C28 -4.3(2) . . . . ?
S3 C31 C32 C33 174.95(12) . . . . ?
S3 C31 C32 F37 -3.9(2) . . . . ?
S3 C31 C36 C35 -173.12(11) . . . . ?
S3 C31 C36 F40 5.77(18) . . . . ?
S4 C34 C35 C36 -176.49(11) . . . . ?
S4 C34 C35 F39 3.92(19) . . . . ?
S4 C41 C42 C43 176.15(11) . . . . ?
S4 C41 C42 C47 -4.7(2) . . . . ?
S4 C41 C46 C45 -178.00(12) . . . . ?
C11 C12 C13 C14 -0.5(2) . . . . ?
C11 C12 C13 F18 179.43(13) . . . . ?
C12 C11 C16 C15 -3.9(2) . . . . ?
C12 C11 C16 F20 179.18(12) . . . . ?
C12 C13 C14 S2 177.80(11) . . . . ?
C12 C13 C14 C15 -2.4(2) . . . . ?
C13 C14 C15 C16 2.0(2) . . . . ?
C13 C14 C15 F19 -179.22(12) . . . . ?
C14 S2 C21 C22 120.95(13) . . . . ?
C14 S2 C21 C26 -62.01(13) . . . . ?
C14 C15 C16 C11 1.1(2) . . . . ?
C14 C15 C16 F20 178.11(12) . . . . ?
C16 C11 C12 C13 3.6(2) . . . . ?
C16 C11 C12 F17 -178.50(12) . . . . ?
F17 C12 C13 C14 -178.38(12) . . . . ?
F17 C12 C13 F18 1.5(2) . . . . ?
F18 C13 C14 S2 -2.10(18) . . . . ?
F18 C13 C14 C15 177.71(12) . . . . ?
F19 C15 C16 C11 -177.61(12) . . . . ?
F19 C15 C16 F20 -0.64(19) . . . . ?
C21 S2 C14 C13 -56.94(13) . . . . ?
C21 S2 C14 C15 123.25(12) . . . . ?
C21 C22 C23 C24 1.8(2) . . . . ?
C22 C21 C26 C25 -0.2(2) . . . . ?
C22 C23 C24 S3 -175.81(11) . . . . ?
C22 C23 C24 C25 -0.6(2) . . . . ?
C23 C24 C25 C26 -1.0(2) . . . . ?
C23 C24 C25 C28 -179.42(14) . . . . ?
C24 S3 C31 C32 111.84(13) . . . . ?
C24 S3 C31 C36 -73.49(13) . . . . ?
C24 C25 C26 C21 1.4(2) . . . . ?
C26 C21 C22 C23 -1.3(2) . . . . ?
C26 C21 C22 C27 179.22(15) . . . . ?
C27 C22 C23 C24 -178.79(14) . . . . ?
C28 C25 C26 C21 179.87(14) . . . . ?
C31 S3 C24 C23 -66.43(13) . . . . ?
C31 S3 C24 C25 118.32(13) . . . . ?
C31 C32 C33 C34 -1.1(2) . . . . ?
C31 C32 C33 F38 -179.96(14) . . . . ?
C32 C31 C36 C35 1.8(2) . . . . ?
C32 C31 C36 F40 -179.29(13) . . . . ?
C32 C33 C34 S4 178.34(12) . . . . ?
C32 C33 C34 C35 0.4(2) . . . . ?
C33 C34 C35 C36 1.5(2) . . . . ?
C33 C34 C35 F39 -178.12(13) . . . . ?
C34 S4 C41 C42 116.16(13) . . . . ?
C34 S4 C41 C46 -66.21(14) . . . . ?
C34 C35 C36 C31 -2.6(2) . . . . ?
C34 C35 C36 F40 178.46(12) . . . . ?
C36 C31 C32 C33 0.0(2) . . . . ?
C36 C31 C32 F37 -178.85(13) . . . . ?
F37 C32 C33 C34 177.78(14) . . . . ?
F37 C32 C33 F38 -1.0(2) . . . . ?
F38 C33 C34 S4 -2.8(2) . . . . ?
F38 C33 C34 C35 179.19(13) . . . . ?
F39 C35 C36 C31 176.96(12) . . . . ?
F39 C35 C36 F40 -1.95(19) . . . . ?
C41 S4 C34 C33 104.67(13) . . . . ?
C41 S4 C34 C35 -77.45(13) . . . . ?
C41 C42 C43 C44 2.3(2) . . . . ?
C42 C41 C46 C45 -0.4(2) . . . . ?
C42 C43 C44 S1 178.50(12) . . . 2_666 ?
C42 C43 C44 C45 -1.3(2) . . . . ?
C43 C44 C45 C46 -0.6(2) . . . . ?
C43 C44 C45 C48 -179.68(15) . . . . ?
C44 S1 C11 C12 74.95(13) 2_666 . . . ?
C44 S1 C11 C16 -102.28(12) 2_666 . . . ?
C44 C45 C46 C41 1.4(2) . . . . ?
C46 C41 C42 C43 -1.5(2) . . . . ?
C46 C41 C42 C47 177.66(14) . . . . ?
C47 C42 C43 C44 -176.87(14) . . . . ?
C48 C45 C46 C41 -179.52(15) . . . . ?
